data_4030027
loop_
_publ_author_name
'Kohari, Yoshihito'
'Okuyama, Yuko'
'Kwon, Eunsang'
'Furuyama, Taniyuki'
'Kobayashi, Nagao'
'Otuki, Teppei'
'Kumagai, Jun'
'Seki, Chigusa'
'Uwai, Koji'
'Dai, Gang'
'Iwasa, Tatsuo'
'Nakano, Hiroto'

_publ_section_title
;
 Enantioselective Diels-Alder Reaction of 1,2-Dihydropyridines with
 Aldehydes Using \b-Amino Alcohol Organocatalyst.
;
_journal_issue 20
_journal_name_full 'The Journal of organic chemistry'
_journal_page_first 9500
_journal_page_last 9511
_journal_paper_doi 10.1021/jo501433c
_journal_volume 79
_journal_year 2014
_chemical_absolute_configuration ad
_chemical_formula_moiety 'C21 H18 Br N O4'
_chemical_formula_sum 'C21 H18 Br N O4'
_chemical_formula_weight 428.27
_chemical_name_systematic
; 
 ? 
;
_space_group_IT_number 19
_symmetry_cell_setting orthorhombic
_symmetry_space_group_name_Hall 'P 2ac 2ab'
_symmetry_space_group_name_H-M 'P 21 21 21'
_atom_sites_solution_hydrogens geom
_atom_sites_solution_primary direct
_atom_sites_solution_secondary difmap
_audit_creation_method SHELXL-97
_cell_angle_alpha 90.00
_cell_angle_beta 90.00
_cell_angle_gamma 90.00
_cell_formula_units_Z 4
_cell_length_a 9.7466(7)
_cell_length_b 9.9284(7)
_cell_length_c 18.7830(13)
_cell_measurement_reflns_used 4428
_cell_measurement_temperature 93
_cell_measurement_theta_max 27.71
_cell_measurement_theta_min 2.17
_cell_volume 1817.6(2)
_computing_cell_refinement 'Bruker APEX2 (Bruker AXS, 2010)'
_computing_data_collection 'Bruker APEX2 (Bruker AXS, 2010)'
_computing_data_reduction 'Bruker SAINT (Bruker AXS, 2004)'
_computing_molecular_graphics 'Brukre SHELXTL (Bruker AXS,2008)'
_computing_publication_material 'Bruker XCIF (Bruker AXS, 2008)'
_computing_structure_refinement 'SHELXL-97 (Sheldrick, 1997)'
_computing_structure_solution 'SHELXS-97 (Sheldrick, 1997)'
_diffrn_ambient_temperature 93
_diffrn_detector_area_resol_mean 8.333
_diffrn_measured_fraction_theta_full 0.992
_diffrn_measured_fraction_theta_max 0.992
_diffrn_measurement_device_type 'Bruker APEXII CCD area detector'
_diffrn_measurement_method 'phi and omega scans'
_diffrn_radiation_monochromator 'Bruker Helios multilayer confocal mirror'
_diffrn_radiation_source 'Bruker TXS fine-focus rotating anode'
_diffrn_radiation_type MoK\a
_diffrn_radiation_wavelength 0.71073
_diffrn_reflns_av_R_equivalents 0.0289
_diffrn_reflns_av_sigmaI/netI 0.0587
_diffrn_reflns_limit_h_max 12
_diffrn_reflns_limit_h_min -12
_diffrn_reflns_limit_k_max 12
_diffrn_reflns_limit_k_min -9
_diffrn_reflns_limit_l_max 19
_diffrn_reflns_limit_l_min -24
_diffrn_reflns_number 10503
_diffrn_reflns_theta_full 27.83
_diffrn_reflns_theta_max 27.83
_diffrn_reflns_theta_min 2.17
_exptl_absorpt_coefficient_mu 2.289
_exptl_absorpt_correction_T_max 0.8941
_exptl_absorpt_correction_T_min 0.6210
_exptl_absorpt_correction_type empirical
_exptl_absorpt_process_details
;
SADABS Sheldrick 1996
;
_exptl_crystal_colour colorless
_exptl_crystal_density_diffrn 1.565
_exptl_crystal_density_method 'not measured'
_exptl_crystal_description plate
_exptl_crystal_F_000 872
_exptl_crystal_size_max 0.23
_exptl_crystal_size_mid 0.11
_exptl_crystal_size_min 0.05
_refine_diff_density_max 0.695
_refine_diff_density_min -0.362
_refine_diff_density_rms 0.064
_refine_ls_abs_structure_details 'Flack H D (1983), Acta Cryst. A39, 876-881'
_refine_ls_abs_structure_Flack 0.008(6)
_refine_ls_extinction_method none
_refine_ls_goodness_of_fit_ref 0.988
_refine_ls_hydrogen_treatment constr
_refine_ls_matrix_type full
_refine_ls_number_parameters 244
_refine_ls_number_reflns 4181
_refine_ls_number_restraints 0
_refine_ls_restrained_S_all 0.988
_refine_ls_R_factor_all 0.0348
_refine_ls_R_factor_gt 0.0289
_refine_ls_shift/su_max 0.002
_refine_ls_shift/su_mean 0.000
_refine_ls_structure_factor_coef Fsqd
_refine_ls_weighting_details 'calc w=1/[\s^2^(Fo^2^)+(0.0051P)^2^+0.0000P] where P=(Fo^2^+2Fc^2^)/3'
_refine_ls_weighting_scheme calc
_refine_ls_wR_factor_gt 0.0586
_refine_ls_wR_factor_ref 0.0601
_reflns_number_gt 3786
_reflns_number_total 4181
_reflns_threshold_expression >2sigma(I)
_cod_data_source_file jo501433c_si_001.cif
_cod_data_source_block p212121
_cod_depositor_comments
;
The following automatic conversions were performed:

'_symmetry_cell_setting' value 'Orthorhombic' changed to
'orthorhombic' according to
/home/saulius/struct/COD-crude-data--automatic-downloads/rss-feeds/ACS/lib/dictionaries/cif_core.dic
dictionary named 'cif_core.dic' version 2.4.2 from 2011-04-26.

Automatic conversion script
Id: cif_fix_values 2827 2014-09-09 07:05:25Z andrius 

 Adding full bibliography for 4030027--4030028.cif.
;
_cod_original_sg_symbol_H-M 'P2(1)2(1)2(1) '
_cod_database_code 4030027

loop_
_symmetry_equiv_pos_as_xyz
'x, y, z'
'-x+1/2, -y, z+1/2'
'-x, y+1/2, -z+1/2'
'x+1/2, -y+1/2, -z'

loop_
_atom_site_label
_atom_site_type_symbol
_atom_site_fract_x
_atom_site_fract_y
_atom_site_fract_z
_atom_site_U_iso_or_equiv
_atom_site_adp_type
_atom_site_occupancy
_atom_site_symmetry_multiplicity
_atom_site_calc_flag
_atom_site_refinement_flags
Br01 Br 0.39755(2) -0.05459(2) 1.105150(14) 0.01978(7) Uani 1 1 d .
C1 C 0.2314(2) 0.0434(3) 1.07771(13) 0.0151(5) Uani 1 1 d .
H8A H 0.2464 0.1411 1.0879 0.018 Uiso 1 1 calc R
C2 C 0.1036(3) -0.0021(2) 1.11817(12) 0.0140(5) Uani 1 1 d .
H5A H 0.1099 0.0239 1.1695 0.017 Uiso 1 1 calc R
C3 C -0.0068(2) 0.0846(2) 1.07919(12) 0.0131(5) Uani 1 1 d .
H15A H -0.0951 0.0334 1.0773 0.016 Uiso 1 1 calc R
C4 C -0.0323(2) 0.2214(2) 1.11277(13) 0.0137(5) Uani 1 1 d .
C5 C -0.1309(2) 0.2334(2) 1.16572(13) 0.0173(5) Uani 1 1 d .
H20A H -0.1797 0.1556 1.1807 0.021 Uiso 1 1 calc R
C6 C -0.1597(3) 0.3566(2) 1.19735(14) 0.0203(6) Uani 1 1 d .
H21A H -0.2272 0.3629 1.2336 0.024 Uiso 1 1 calc R
C7 C -0.0890(3) 0.4703(2) 1.17550(13) 0.0198(5) Uani 1 1 d .
H7A H -0.1081 0.5550 1.1968 0.024 Uiso 1 1 calc R
C8 C 0.0088(3) 0.4605(2) 1.12297(13) 0.0203(5) Uani 1 1 d .
H11A H 0.0575 0.5387 1.1084 0.024 Uiso 1 1 calc R
C9 C 0.0370(2) 0.3371(2) 1.09099(13) 0.0168(5) Uani 1 1 d .
H17A H 0.1036 0.3318 1.0542 0.020 Uiso 1 1 calc R
C10 C -0.0307(2) 0.1398(2) 0.95361(13) 0.0139(5) Uani 1 1 d .
C11 C -0.0468(3) 0.1621(2) 0.82926(13) 0.0168(5) Uani 1 1 d .
C12 C -0.1597(3) 0.0856(2) 0.81134(14) 0.0193(6) Uani 1 1 d .
H22A H -0.1879 0.0127 0.8406 0.023 Uiso 1 1 calc R
C13 C -0.2306(3) 0.1167(2) 0.75044(14) 0.0209(6) Uani 1 1 d .
H23A H -0.3089 0.0649 0.7377 0.025 Uiso 1 1 calc R
C14 C -0.1899(3) 0.2223(2) 0.70721(14) 0.0207(6) Uani 1 1 d .
H24A H -0.2387 0.2419 0.6647 0.025 Uiso 1 1 calc R
C15 C -0.0776(3) 0.2991(2) 0.72648(14) 0.0204(6) Uani 1 1 d .
H25A H -0.0499 0.3724 0.6973 0.024 Uiso 1 1 calc R
C16 C -0.0048(3) 0.2699(2) 0.78842(14) 0.0182(5) Uani 1 1 d .
H14A H 0.0719 0.3230 0.8022 0.022 Uiso 1 1 calc R
C17 C 0.1858(2) 0.0295(2) 1.00018(13) 0.0139(5) Uani 1 1 d .
H18A H 0.2478 0.0784 0.9665 0.017 Uiso 1 1 calc R
C18 C 0.1548(2) -0.1136(2) 0.97585(14) 0.0149(5) Uani 1 1 d .
H16A H 0.0925 -0.1154 0.9336 0.018 Uiso 1 1 calc R
C19 C 0.1054(3) -0.2095(2) 1.03545(12) 0.0146(5) Uani 1 1 d .
H6A H 0.0260 -0.2649 1.0186 0.018 Uiso 1 1 calc R
C20 C 0.2399(2) -0.2819(2) 1.02078(14) 0.0162(5) Uani 1 1 d .
C21 C 0.0779(2) -0.1546(2) 1.11058(14) 0.0157(5) Uani 1 1 d .
H13A H 0.1374 -0.2030 1.1448 0.019 Uiso 1 1 calc R
H13B H -0.0186 -0.1739 1.1235 0.019 Uiso 1 1 calc R
N1 N 0.05039(19) 0.09472(18) 1.00705(11) 0.0131(4) Uani 1 1 d .
O1 O -0.14437(16) 0.18503(16) 0.96242(9) 0.0162(4) Uani 1 1 d .
O2 O 0.03319(16) 0.12858(16) 0.88919(10) 0.0185(4) Uani 1 1 d .
O3 O 0.27801(16) -0.19919(16) 0.96531(9) 0.0160(4) Uani 1 1 d .
O4 O 0.30240(18) -0.37585(16) 1.04251(10) 0.0208(4) Uani 1 1 d .

loop_
_atom_site_aniso_label
_atom_site_aniso_U_11
_atom_site_aniso_U_22
_atom_site_aniso_U_33
_atom_site_aniso_U_23
_atom_site_aniso_U_13
_atom_site_aniso_U_12
Br01 0.01573(11) 0.01858(11) 0.02504(13) -0.00144(11) -0.00760(11) 0.00259(10)
C1 0.0141(11) 0.0132(12) 0.0181(12) 0.0008(10) -0.0037(9) 0.0044(10)
C2 0.0179(11) 0.0107(10) 0.0136(12) -0.0004(8) 0.0008(11) 0.0007(10)
C3 0.0115(11) 0.0132(12) 0.0148(12) 0.0031(9) 0.0018(9) -0.0017(9)
C4 0.0118(11) 0.0134(11) 0.0158(13) 0.0005(10) -0.0026(10) 0.0030(9)
C5 0.0192(14) 0.0153(12) 0.0176(13) 0.0017(10) 0.0046(10) -0.0004(10)
C6 0.0210(13) 0.0237(14) 0.0162(14) -0.0034(11) 0.0027(11) 0.0067(11)
C7 0.0251(13) 0.0143(12) 0.0201(13) -0.0039(9) -0.0055(12) 0.0057(11)
C8 0.0224(13) 0.0157(13) 0.0228(14) 0.0004(10) -0.0017(10) -0.0017(10)
C9 0.0160(12) 0.0170(12) 0.0175(15) 0.0005(10) 0.0008(10) 0.0011(10)
C10 0.0177(13) 0.0100(12) 0.0139(13) 0.0015(9) -0.0016(10) -0.0021(9)
C11 0.0211(13) 0.0193(13) 0.0101(12) 0.0008(10) 0.0013(10) 0.0105(10)
C12 0.0237(13) 0.0148(13) 0.0195(14) 0.0028(10) 0.0036(10) -0.0008(10)
C13 0.0233(14) 0.0204(13) 0.0190(15) -0.0046(11) -0.0010(11) -0.0028(11)
C14 0.0220(13) 0.0229(14) 0.0171(14) 0.0002(11) -0.0037(11) 0.0036(12)
C15 0.0243(15) 0.0186(13) 0.0183(13) 0.0074(10) 0.0015(11) -0.0012(11)
C16 0.0170(12) 0.0163(13) 0.0213(14) -0.0020(10) -0.0005(11) -0.0001(10)
C17 0.0116(11) 0.0135(13) 0.0165(12) 0.0048(9) -0.0002(9) 0.0009(9)
C18 0.0103(11) 0.0197(12) 0.0148(13) -0.0008(10) -0.0006(10) 0.0065(9)
C19 0.0132(11) 0.0120(11) 0.0187(12) -0.0005(9) -0.0017(12) 0.0006(10)
C20 0.0143(12) 0.0153(13) 0.0189(14) -0.0033(10) -0.0001(10) -0.0005(10)
C21 0.0144(12) 0.0127(11) 0.0202(13) 0.0029(10) 0.0027(11) 0.0012(9)
N1 0.0125(10) 0.0141(10) 0.0125(11) 0.0017(7) 0.0007(8) 0.0023(8)
O1 0.0151(9) 0.0167(9) 0.0168(9) 0.0008(7) -0.0019(7) 0.0058(7)
O2 0.0162(8) 0.0257(9) 0.0136(9) 0.0044(8) 0.0005(8) 0.0073(7)
O3 0.0150(9) 0.0155(8) 0.0176(9) 0.0017(7) 0.0016(7) 0.0053(7)
O4 0.0216(9) 0.0133(9) 0.0275(11) 0.0027(8) 0.0013(8) 0.0050(8)

loop_
_atom_type_symbol
_atom_type_description
_atom_type_scat_dispersion_real
_atom_type_scat_dispersion_imag
_atom_type_scat_source
C C 0.0033 0.0016 'International Tables Vol C Tables 4.2.6.8 and 6.1.1.4'
H H 0.0000 0.0000 'International Tables Vol C Tables 4.2.6.8 and 6.1.1.4'
O O 0.0106 0.0060 'International Tables Vol C Tables 4.2.6.8 and 6.1.1.4'
Br Br -0.2901 2.4595 'International Tables Vol C Tables 4.2.6.8 and 6.1.1.4'
N N 0.0061 0.0033 'International Tables Vol C Tables 4.2.6.8 and 6.1.1.4'

loop_
_geom_angle_atom_site_label_1
_geom_angle_atom_site_label_2
_geom_angle_atom_site_label_3
_geom_angle
C2 C1 C17 102.11(19)
C2 C1 Br01 113.39(16)
C17 C1 Br01 116.54(16)
C2 C1 H8A 108.1
C17 C1 H8A 108.1
Br01 C1 H8A 108.1
C1 C2 C21 112.1(2)
C1 C2 C3 99.56(17)
C21 C2 C3 112.7(2)
C1 C2 H5A 110.7
C21 C2 H5A 110.7
C3 C2 H5A 110.7
N1 C3 C4 112.59(18)
N1 C3 C2 102.07(17)
C4 C3 C2 114.30(19)
N1 C3 H15A 109.2
C4 C3 H15A 109.2
C2 C3 H15A 109.2
C5 C4 C9 118.3(2)
C5 C4 C3 119.2(2)
C9 C4 C3 122.4(2)
C6 C5 C4 121.5(2)
C6 C5 H20A 119.3
C4 C5 H20A 119.3
C7 C6 C5 119.4(2)
C7 C6 H21A 120.3
C5 C6 H21A 120.3
C8 C7 C6 120.0(2)
C8 C7 H7A 120.0
C6 C7 H7A 120.0
C7 C8 C9 120.5(2)
C7 C8 H11A 119.7
C9 C8 H11A 119.7
C8 C9 C4 120.2(2)
C8 C9 H17A 119.9
C4 C9 H17A 119.9
O1 C10 N1 123.9(2)
O1 C10 O2 124.8(2)
N1 C10 O2 111.34(19)
C12 C11 C16 121.9(2)
C12 C11 O2 120.5(2)
C16 C11 O2 117.6(2)
C13 C12 C11 118.8(2)
C13 C12 H22A 120.6
C11 C12 H22A 120.6
C12 C13 C14 121.0(2)
C12 C13 H23A 119.5
C14 C13 H23A 119.5
C15 C14 C13 119.4(2)
C15 C14 H24A 120.3
C13 C14 H24A 120.3
C14 C15 C16 120.5(2)
C14 C15 H25A 119.7
C16 C15 H25A 119.7
C11 C16 C15 118.3(2)
C11 C16 H14A 120.9
C15 C16 H14A 120.9
N1 C17 C18 104.97(18)
N1 C17 C1 97.91(18)
C18 C17 C1 115.29(19)
N1 C17 H18A 112.5
C18 C17 H18A 112.5
C1 C17 H18A 112.5
O3 C18 C17 114.43(19)
O3 C18 C19 89.78(17)
C17 C18 C19 114.8(2)
O3 C18 H16A 112.0
C17 C18 H16A 112.0
C19 C18 H16A 112.0
C20 C19 C21 119.0(2)
C20 C19 C18 83.74(18)
C21 C19 C18 120.03(18)
C20 C19 H6A 110.5
C21 C19 H6A 110.5
C18 C19 H6A 110.5
O4 C20 O3 126.2(2)
O4 C20 C19 138.7(2)
O3 C20 C19 95.05(18)
C19 C21 C2 113.92(19)
C19 C21 H13A 108.8
C2 C21 H13A 108.8
C19 C21 H13B 108.8
C2 C21 H13B 108.8
H13A C21 H13B 107.7
C10 N1 C3 119.03(19)
C10 N1 C17 127.0(2)
C3 N1 C17 112.96(18)
C10 O2 C11 115.86(17)
C20 O3 C18 91.27(17)

loop_
_geom_bond_atom_site_label_1
_geom_bond_atom_site_label_2
_geom_bond_distance
Br01 C1 1.958(2)
C1 C2 1.528(3)
C1 C17 1.529(3)
C1 H8A 1.0000
C2 C21 1.541(3)
C2 C3 1.560(3)
C2 H5A 1.0000
C3 N1 1.469(3)
C3 C4 1.518(3)
C3 H15A 1.0000
C4 C5 1.388(3)
C4 C9 1.394(3)
C5 C6 1.388(3)
C5 H20A 0.9500
C6 C7 1.384(3)
C6 H21A 0.9500
C7 C8 1.376(4)
C7 H7A 0.9500
C8 C9 1.392(3)
C8 H11A 0.9500
C9 H17A 0.9500
C10 O1 1.207(3)
C10 N1 1.354(3)
C10 O2 1.365(3)
C11 C12 1.379(3)
C11 C16 1.380(3)
C11 O2 1.409(3)
C12 C13 1.372(4)
C12 H22A 0.9500
C13 C14 1.385(4)
C13 H23A 0.9500
C14 C15 1.381(4)
C14 H24A 0.9500
C15 C16 1.394(3)
C15 H25A 0.9500
C16 H14A 0.9500
C17 N1 1.475(3)
C17 C18 1.523(3)
C17 H18A 1.0000
C18 O3 1.484(3)
C18 C19 1.547(3)
C18 H16A 1.0000
C19 C20 1.520(3)
C19 C21 1.536(3)
C19 H6A 1.0000
C20 O4 1.187(3)
C20 O3 1.377(3)
C21 H13A 0.9900
C21 H13B 0.9900
